data_1531373
loop_
_publ_author_name
'Gourdon, O.'
'Miller, G.J.'

_publ_section_title
;
 Reinvestigation of the Ga Mn structure and theoretical studies of its
 electronic and magnetic properties
;
_journal_name_full 'Journal of Solid State Chemistry'
_journal_page_first 137
_journal_page_last 147
_journal_volume 173
_journal_year 2003
_chemical_formula_sum 'Ga Mn'
_space_group_IT_number 166
_symmetry_space_group_name_Hall '-R 3 2"'
_symmetry_space_group_name_H-M 'R -3 m :H'
_cell_angle_alpha 90
_cell_angle_beta 90
_cell_angle_gamma 120
_cell_formula_units_Z 39
_cell_length_a 12.605
_cell_length_b 12.605
_cell_length_c 8.0424
_cell_volume 1106.629
_citation_journal_id_ASTM JSSCBI
_cod_data_source_file Gourdon_JSSCBI_2003_1579.cif
_cod_data_source_block Ga1Mn1
_cod_original_formula_sum 'Ga1 Mn1'
_cod_database_code 1531373

loop_
_symmetry_equiv_pos_as_xyz
x,y,z
-y,x-y,z
-x+y,-x,z
y,x,-z
-x,-x+y,-z
x-y,-y,-z
-x,-y,-z
y,-x+y,-z
x-y,x,-z
-y,-x,z
x,x-y,z
-x+y,y,z
x+2/3,y+1/3,z+1/3
-y+2/3,x-y+1/3,z+1/3
-x+y+2/3,-x+1/3,z+1/3
y+2/3,x+1/3,-z+1/3
-x+2/3,-x+y+1/3,-z+1/3
x-y+2/3,-y+1/3,-z+1/3
-x+2/3,-y+1/3,-z+1/3
y+2/3,-x+y+1/3,-z+1/3
x-y+2/3,x+1/3,-z+1/3
-y+2/3,-x+1/3,z+1/3
x+2/3,x-y+1/3,z+1/3
-x+y+2/3,y+1/3,z+1/3
x+1/3,y+2/3,z+2/3
-y+1/3,x-y+2/3,z+2/3
-x+y+1/3,-x+2/3,z+2/3
y+1/3,x+2/3,-z+2/3
-x+1/3,-x+y+2/3,-z+2/3
x-y+1/3,-y+2/3,-z+2/3
-x+1/3,-y+2/3,-z+2/3
y+1/3,-x+y+2/3,-z+2/3
x-y+1/3,x+2/3,-z+2/3
-y+1/3,-x+2/3,z+2/3
x+1/3,x-y+2/3,z+2/3
-x+y+1/3,y+2/3,z+2/3

loop_
_atom_site_label
_atom_site_type_symbol
_atom_site_fract_x
_atom_site_fract_y
_atom_site_fract_z
_atom_site_occupancy
_atom_site_U_iso_or_equiv
Mn1 Mn 0 0 0.5 1 0.0
Mn2 Mn 0.2366 0.1183 0.9295 1 0.0
Ga1 Ga 0 0 0 1 0.0
Ga2 Ga 0.2324 0.11617 0.5757 1 0.0
Mn3 Mn 0.85348 -0.07326 0.751 1 0.0
Ga3 Ga 0.62154 0.62154 0.5 1 0.0
